data_9015084
loop_
_publ_author_name
'Goetz-Neunhoeffer F'
'Neubauer, J.'

_publ_section_title
;
 Refined ettringite (Ca6Al2(SO4)3(OH)12*26H2O) structure
 for quantitative X-ray diffraction analysis
;
_journal_name_full 'Powder Diffraction'
_journal_page_first 4
_journal_page_last 11
_journal_paper_doi 10.1154/1.2146207
_journal_volume 21
_journal_year 2006
_chemical_compound_source Synthetic
_chemical_formula_sum 'Al2 Ca6 H64 O50 S3'
_chemical_name_mineral Ettringite
_space_group_IT_number 159
_symmetry_space_group_name_Hall 'P 3 -2c'
_symmetry_space_group_name_H-M 'P 3 1 c'
_cell_angle_alpha 90
_cell_angle_beta 90
_cell_angle_gamma 120
_cell_formula_units_Z 2
_cell_length_a 11.229
_cell_length_b 11.229
_cell_length_c 21.478
_cell_volume 2345.344
_database_code_amcsd 0017886
_exptl_crystal_density_diffrn 1.777
_cod_original_formula_sum 'Ca6 Al2 S3 O50 H64'
_cod_database_code 9015084

loop_
_space_group_symop_operation_xyz
x,y,z
x-y,-y,1/2+z
-y,x-y,z
y,x,1/2+z
-x+y,-x,z
-x,-x+y,1/2+z

loop_
_atom_site_label
_atom_site_fract_x
_atom_site_fract_y
_atom_site_fract_z
_atom_site_occupancy
_atom_site_U_iso_or_equiv
_atom_site_type_symbol
_atom_site_attached_hydrogens
Cal 0.00200 0.81300 0.87500 1.00000 0.02153 Ca 0
Ca2 0.99300 0.18400 0.12200 1.00000 0.02280 Ca 0
Al1 0.00000 0.00000 0.00000 1.00000 0.01520 Al 0
Al2 0.00000 0.00000 0.25000 1.00000 0.01520 Al 0
S1 0.33333 0.66667 0.49200 1.00000 0.02786 S 0
S2 0.33333 0.66667 0.75100 1.00000 0.02026 S 0
S3 0.33333 0.66667 0.00900 1.00000 0.01773 S 0
O13 0.33333 0.66667 0.42500 1.00000 0.02406 O 0
O14 0.33333 0.66667 0.81900 1.00000 0.09879 O 0
O15 0.33333 0.66667 0.07600 1.00000 0.05319 O 0
O16 0.19500 0.62800 0.51900 1.00000 0.05953 O 0
O17 0.19500 0.62000 0.72400 1.00000 0.05446 O 0
O18 0.19200 0.58500 0.98200 1.00000 0.02660 O 0
O-h1 0.99700 0.12200 0.94500 1.00000 0.02786 O 0
H1 0.98500 0.19200 0.96600 1.00000 0.03293 H 0
O-h2 0.00200 0.86900 0.05400 1.00000 0.01267 O 0
H2 0.01900 0.81000 0.02600 1.00000 0.01520 H 0
O-h3 0.99900 0.12800 0.80100 1.00000 0.02026 O 0
H3 0.99000 0.20000 0.77800 1.00000 0.02406 H 0
O-h4 0.00300 0.87100 0.19600 1.00000 0.01267 O 0
H4 0.00600 0.79100 0.21300 1.00000 0.01520 H 0
Ow5 0.99400 0.34200 0.04600 1.00000 0.04939 O 0
H5a 0.06000 0.40500 0.01700 1.00000 0.05953 H 0
H5b 0.92000 0.36200 0.04400 1.00000 0.05953 H 0
Ow6 0.01800 0.68400 0.95700 1.00000 0.02280 O 0
H6a 0.93600 0.59900 0.96500 1.00000 0.02786 H 0
H6b 0.09100 0.66600 0.96500 1.00000 0.02786 H 0
Ow7 0.00300 0.34000 0.20600 1.00000 0.04559 O 0
H7a 0.07800 0.40100 0.23200 1.00000 0.05446 H 0
H7b 0.92300 0.33400 0.22100 1.00000 0.05446 H 0
Ow8 0.99000 0.63000 0.79500 1.00000 0.03926 O 0
H8a 0.91800 0.53600 0.79300 1.00000 0.04686 H 0
H8b 0.07300 0.62700 0.79200 1.00000 0.04686 H 0
Ow9 0.26500 0.40600 0.62200 1.00000 0.03673 O 0
H9a 0.29300 0.47600 0.65400 1.00000 0.04433 H 0
H9b 0.29500 0.45600 0.58400 1.00000 0.04433 H 0
Ow10 0.78900 0.62400 0.36200 1.00000 0.06079 O 0
H10a 0.75400 0.55600 0.33000 1.00000 0.07346 H 0
H10b 0.76400 0.57300 0.40000 1.00000 0.07346 H 0
Ow11 0.26600 0.40800 0.12600 1.00000 0.06079 O 0
H11a 0.33700 0.38800 0.11600 1.00000 0.07346 H 0
H11b 0.29100 0.49200 0.10400 1.00000 0.07346 H 0
Ow12 0.75200 0.59800 0.86500 1.00000 0.02153 O 0
H12a 0.69900 0.63900 0.87700 1.00000 0.02533 H 0
H12b 0.68700 0.50200 0.86000 1.00000 0.02533 H 0
Ow19 0.22700 0.68500 0.24300 0.66667 0.06839 O 0
H19a 0.32500 0.72800 0.23900 0.66667 0.08232 H 0
H19b 0.20000 0.72700 0.21100 0.66667 0.08232 H 0

loop_
_cod_changelog_entry_id
_cod_changelog_entry_author
_cod_changelog_entry_date
_cod_changelog_entry_text
1
;cod-tools version 3.8.0
Id: cif_guess_AMCSD_atom_types 9581 2023-05-17 12:35:41Z saulius
;
2023-05-18T08:45:35+03:00
;Derived atom types and hydrogen counts
from atom names that follow the AMCSD naming convention
(Wat == water, O-H == hydroxyl).
;

loop_
_cod_related_entry_id
_cod_related_entry_database
_cod_related_entry_code
1 AMCSD 0017886
